data_1573845
loop_
_publ_author_name
'Costa, Ant\'onio G.'
'Lopes, Gon\,calo'
'Rodrigues, Jo\~ao F. G.'
'Santos, Isabel C.'
'Sim\~ao, Dulce'
'Lopes, Elsa B.'
'Pereira, Laura C. J.'
'Le Breton, Nolwenn'
'Choua, Sylvie'
'Baudron, St\'ephane A.'
'Almeida, Manuel'
'Raba\,ca, Sandra'

_publ_section_title
;
 Cobalt and Iron Cyano Benzene Bis(Dithiolene) Complexes
;
_journal_issue 5
_journal_name_full Crystals
_journal_page_first 469
_journal_paper_doi 10.3390/cryst14050469
_journal_volume 14
_journal_year 2024
_chemical_formula_sum 'C62 H46 Co N2 P2 S4'
_chemical_formula_weight 1068.12
_space_group_crystal_system triclinic
_space_group_IT_number 2
_space_group_name_Hall '-P 1'
_space_group_name_H-M_alt 'P -1'
_atom_sites_solution_hydrogens geom
_audit_creation_method SHELXL-2014/7
_cell_angle_alpha 88.930(2)
_cell_angle_beta 78.425(2)
_cell_angle_gamma 87.578(2)
_cell_formula_units_Z 6
_cell_length_a 14.0437(7)
_cell_length_b 22.4513(13)
_cell_length_c 26.2961(15)
_cell_measurement_reflns_used 2982
_cell_measurement_temperature 294(2)
_cell_measurement_theta_max 24.10
_cell_measurement_theta_min 2.37
_cell_volume 8114.8(8)
_computing_cell_refinement 'Bruker SAINT'
_computing_data_collection 'Bruker APEX2'
_computing_data_reduction 'Bruker SAINT'
_computing_structure_refinement 'SHELXL-2014/7 (Sheldrick, 2014)'
_computing_structure_solution 'SHELXS-97 (Sheldrick 2008)'
_diffrn_ambient_temperature 294(2)
_diffrn_measured_fraction_theta_full 0.971
_diffrn_measured_fraction_theta_max 0.970
_diffrn_measurement_device_type 'Bruker APEX-II CCD'
_diffrn_measurement_method '\f and \w scans'
_diffrn_radiation_type MoK\a
_diffrn_radiation_wavelength 0.71073
_diffrn_reflns_av_R_equivalents 0.2535
_diffrn_reflns_av_unetI/netI 0.3548
_diffrn_reflns_Laue_measured_fraction_full 0.971
_diffrn_reflns_Laue_measured_fraction_max 0.970
_diffrn_reflns_limit_h_max 15
_diffrn_reflns_limit_h_min -17
_diffrn_reflns_limit_k_max 26
_diffrn_reflns_limit_k_min -27
_diffrn_reflns_limit_l_max 32
_diffrn_reflns_limit_l_min -32
_diffrn_reflns_number 64280
_diffrn_reflns_point_group_measured_fraction_full 0.971
_diffrn_reflns_point_group_measured_fraction_max 0.970
_diffrn_reflns_theta_full 25.242
_diffrn_reflns_theta_max 25.682
_diffrn_reflns_theta_min 2.910
_exptl_absorpt_coefficient_mu 0.572
_exptl_absorpt_correction_T_max 0.989
_exptl_absorpt_correction_T_min 0.803
_exptl_absorpt_correction_type multi-scan
_exptl_absorpt_process_details sadabs
_exptl_crystal_colour orange
_exptl_crystal_density_diffrn 1.311
_exptl_crystal_description needle
_exptl_crystal_F_000 3318
_exptl_crystal_size_max 0.400
_exptl_crystal_size_mid 0.020
_exptl_crystal_size_min 0.020
_refine_diff_density_max 0.520
_refine_diff_density_min -0.384
_refine_diff_density_rms 0.064
_refine_ls_extinction_coef .
_refine_ls_extinction_method none
_refine_ls_goodness_of_fit_ref 0.825
_refine_ls_hydrogen_treatment constr
_refine_ls_matrix_type full
_refine_ls_number_parameters 1897
_refine_ls_number_reflns 29898
_refine_ls_number_restraints 127
_refine_ls_restrained_S_all 0.824
_refine_ls_R_factor_all 0.3416
_refine_ls_R_factor_gt 0.0945
_refine_ls_shift/su_max 0.000
_refine_ls_shift/su_mean 0.000
_refine_ls_structure_factor_coef Fsqd
_refine_ls_weighting_details 'w=1/[\s^2^(Fo^2^)+(0.0443P)^2^] where P=(Fo^2^+2Fc^2^)/3'
_refine_ls_weighting_scheme calc
_refine_ls_wR_factor_gt 0.1375
_refine_ls_wR_factor_ref 0.1850
_reflns_Friedel_coverage 0.000
_reflns_Friedel_fraction_full .
_reflns_Friedel_fraction_max .
_reflns_number_gt 7502
_reflns_number_total 29898
_reflns_threshold_expression 'I > 2\s(I)'
_cod_data_source_file TPP2Co3-cbdt2-2.cif
_cod_data_source_block Co2(3-cbdt)2
_cod_database_code 1573845
_shelx_shelxl_version_number 2014/7
_shelx_space_group_comment
;
The symmetry employed for this shelxl refinement is uniquely defined
by the following loop, which should always be used as a source of
symmetry information in preference to the above space-group names.
They are only intended as comments.
;
_shelx_estimated_absorpt_t_min 0.803
_shelx_estimated_absorpt_t_max 0.989

loop_
_space_group_symop_operation_xyz
'x, y, z'
'-x, -y, -z'

loop_
_atom_site_label
_atom_site_type_symbol
_atom_site_fract_x
_atom_site_fract_y
_atom_site_fract_z
_atom_site_U_iso_or_equiv
_atom_site_adp_type
_atom_site_occupancy
_atom_site_site_symmetry_order
_atom_site_calc_flag
_atom_site_refinement_flags_posn
_atom_site_refinement_flags_adp
_atom_site_refinement_flags_occupancy
_atom_site_disorder_assembly
_atom_site_disorder_group
Co1 Co 0.0000 1.0000 0.0000 0.0536(5) Uani 1 2 d S . P . .
Co2 Co 0.5000 0.5000 0.0000 0.0683(6) Uani 1 2 d S . P . .
Co3 Co 0.37134(9) 0.97798(6) 0.36113(5) 0.0647(4) Uani 1 1 d . . . . .
Co4 Co 0.17072(9) 0.54160(6) 0.64261(5) 0.0694(4) Uani 1 1 d . . . . .
P1 P 0.17774(18) 0.66337(11) -0.06589(9) 0.0599(7) Uani 1 1 d . . . . .
P2 P 0.63218(17) 0.83014(10) 0.06265(9) 0.0519(7) Uani 1 1 d . . . . .
P3 P 0.33913(18) 0.61025(11) 0.27472(9) 0.0603(7) Uani 1 1 d . . . . .
P4 P 0.64851(19) 0.67386(11) 0.58040(11) 0.0681(8) Uani 1 1 d . . . . .
P5 P 0.14785(16) 0.14125(10) 0.65822(9) 0.0498(7) Uani 1 1 d . . . . .
P6 P 0.04879(18) 0.88385(11) 0.71096(10) 0.0665(8) Uani 1 1 d . . . . .
S1 S 0.06510(19) 0.93614(11) 0.04741(8) 0.0681(8) Uani 1 1 d . . . . .
S2 S 0.13614(19) 1.00103(11) -0.05730(10) 0.0777(9) Uani 1 1 d . . . . .
S3 S 0.6024(2) 0.56151(11) -0.04287(10) 0.0794(9) Uani 1 1 d . . . . .
S4 S 0.5760(2) 0.50039(11) 0.06499(10) 0.0833(9) Uani 1 1 d . . . . .
S5 S 0.46504(19) 0.91135(11) 0.31484(9) 0.0711(8) Uani 1 1 d . . . . .
S6 S 0.35083(19) 0.91906(13) 0.42917(9) 0.0787(8) Uani 1 1 d . . . . .
S7 S 0.40498(18) 1.03945(11) 0.29595(9) 0.0700(8) Uani 1 1 d . . . . .
S8 S 0.25962(19) 1.04046(12) 0.40161(10) 0.0862(9) Uani 1 1 d . . . . .
S9 S 0.2028(2) 0.61518(12) 0.58850(11) 0.0929(10) Uani 1 1 d . . . . .
S10 S 0.2420(2) 0.58500(14) 0.69807(13) 0.1105(11) Uani 1 1 d . . . . .
S11 S 0.1090(2) 0.49798(11) 0.58431(10) 0.0772(8) Uani 1 1 d . . . . .
S12 S 0.12326(18) 0.47163(11) 0.69923(9) 0.0711(8) Uani 1 1 d . . . . .
N1 N 0.1773(8) 0.8214(5) 0.1150(4) 0.154(6) Uani 1 1 d . . . . .
N2 N 0.7794(10) 0.6682(5) -0.1076(5) 0.146(5) Uani 1 1 d . . . . .
N3 N 0.6086(10) 0.7857(6) 0.2441(4) 0.149(6) Uani 1 1 d . . . . .
N4 N 0.4483(7) 1.1510(4) 0.1925(4) 0.116(3) Uani 1 1 d . . . . .
N5 N 0.2227(8) 0.7495(5) 0.5149(4) 0.146(4) Uani 1 1 d . U . . .
N6 N 0.0269(8) 0.3458(5) 0.7868(3) 0.116(4) Uani 1 1 d . . . . .
C1 C 0.1814(6) 0.9199(4) 0.0133(4) 0.060(3) Uani 1 1 d . . . . .
C2 C 0.2145(7) 0.9481(4) -0.0343(4) 0.066(3) Uani 1 1 d . . . . .
C3 C 0.3046(7) 0.9329(5) -0.0639(4) 0.093(4) Uani 1 1 d . . . . .
H3 H 0.3253 0.9517 -0.0958 0.111 Uiso 1 1 calc R U . . .
C4 C 0.3651(7) 0.8896(5) -0.0462(5) 0.102(4) Uani 1 1 d . . . . .
H4 H 0.4264 0.8804 -0.0660 0.123 Uiso 1 1 calc R U . . .
C5 C 0.3341(8) 0.8607(5) 0.0000(4) 0.098(4) Uani 1 1 d . . . . .
H5 H 0.3732 0.8312 0.0119 0.118 Uiso 1 1 calc R U . . .
C6 C 0.2439(7) 0.8764(4) 0.0285(4) 0.068(3) Uani 1 1 d . . . . .
C7 C 0.2065(8) 0.8445(5) 0.0764(5) 0.092(4) Uani 1 1 d . . . . .
C8 C 0.6834(8) 0.5747(5) -0.0026(5) 0.072(3) Uani 1 1 d . . . . .
C9 C 0.6743(8) 0.5474(4) 0.0438(5) 0.072(3) Uani 1 1 d . . . . .
C10 C 0.7390(11) 0.5568(6) 0.0774(5) 0.098(4) Uani 1 1 d . . . . .
H10 H 0.7310 0.5371 0.1094 0.118 Uiso 1 1 calc R U . . .
C11 C 0.8134(12) 0.5948(7) 0.0630(6) 0.115(5) Uani 1 1 d . . . . .
H11 H 0.8573 0.6010 0.0844 0.138 Uiso 1 1 calc R U . . .
C12 C 0.8213(9) 0.6239(6) 0.0156(8) 0.110(5) Uani 1 1 d . . . . .
H12 H 0.8704 0.6509 0.0058 0.132 Uiso 1 1 calc R U . . .
C13 C 0.7600(10) 0.6145(6) -0.0170(5) 0.083(4) Uani 1 1 d . . . . .
C14 C 0.7694(9) 0.6448(6) -0.0685(7) 0.109(5) Uani 1 1 d . . . . .
C15 C 0.4643(6) 0.8493(4) 0.3564(4) 0.055(2) Uani 1 1 d . . . . .
C16 C 0.4115(7) 0.8527(4) 0.4072(4) 0.067(3) Uani 1 1 d . . . . .
C17 C 0.4087(8) 0.8009(6) 0.4393(4) 0.090(4) Uani 1 1 d . . . . .
H17 H 0.3736 0.8018 0.4733 0.109 Uiso 1 1 calc R U . . .
C18 C 0.4578(9) 0.7497(5) 0.4200(5) 0.099(4) Uani 1 1 d . . . . .
H18 H 0.4550 0.7166 0.4419 0.119 Uiso 1 1 calc R U . . .
C19 C 0.5107(8) 0.7441(5) 0.3708(5) 0.088(4) Uani 1 1 d . . . . .
H19 H 0.5436 0.7086 0.3590 0.105 Uiso 1 1 calc R U . . .
C20 C 0.5129(7) 0.7951(5) 0.3387(4) 0.069(3) Uani 1 1 d . . . . .
C21 C 0.5692(10) 0.7921(5) 0.2841(6) 0.091(4) Uani 1 1 d . . . . .
C22 C 0.3257(5) 1.1014(2) 0.3118(3) 0.073(3) Uani 1 1 d G U . . .
C23 C 0.2596(5) 1.1012(3) 0.3589(2) 0.081(3) Uani 1 1 d G U . . .
C24 C 0.1944(5) 1.1494(3) 0.3720(2) 0.101(4) Uani 1 1 d G U . . .
H24 H 0.1501 1.1493 0.4035 0.121 Uiso 1 1 calc R U . . .
C25 C 0.1952(5) 1.1977(3) 0.3381(3) 0.099(4) Uani 1 1 d G U . . .
H25 H 0.1516 1.2299 0.3469 0.119 Uiso 1 1 calc R U . . .
C26 C 0.2613(5) 1.1978(3) 0.2911(2) 0.103(4) Uani 1 1 d G U . . .
H26 H 0.2619 1.2302 0.2684 0.124 Uiso 1 1 calc R U . . .
C27 C 0.3266(5) 1.1497(3) 0.2779(2) 0.079(3) Uani 1 1 d G U . . .
C28 C 0.3907(8) 1.1514(5) 0.2315(4) 0.091(4) Uani 1 1 d . U . . .
C29 C 0.2564(4) 0.6670(3) 0.6226(3) 0.074(3) Uani 1 1 d G U . . .
C30 C 0.2731(5) 0.6543(3) 0.6721(3) 0.099(3) Uani 1 1 d G U . . .
C31 C 0.3138(5) 0.6965(4) 0.6984(2) 0.131(4) Uani 1 1 d G U . . .
H31 H 0.3250 0.6880 0.7315 0.158 Uiso 1 1 calc R U . . .
C32 C 0.3380(4) 0.7514(3) 0.6752(3) 0.118(4) Uani 1 1 d G U . . .
H32 H 0.3653 0.7796 0.6927 0.141 Uiso 1 1 calc R U . . .
C33 C 0.3214(5) 0.7641(2) 0.6257(3) 0.097(3) Uani 1 1 d G U . . .
H33 H 0.3375 0.8008 0.6101 0.116 Uiso 1 1 calc R U . . .
C34 C 0.2806(5) 0.7219(3) 0.5994(2) 0.098(3) Uani 1 1 d DG U . . .
C35 C 0.2582(8) 0.7396(5) 0.5542(4) 0.106(4) Uani 1 1 d D U . . .
C36 C 0.0639(6) 0.4230(4) 0.6667(4) 0.048(2) Uani 1 1 d . . . . .
C37 C 0.0561(6) 0.4346(4) 0.6152(4) 0.057(3) Uani 1 1 d . . . . .
C38 C 0.0100(8) 0.3959(5) 0.5889(4) 0.081(3) Uani 1 1 d . . . . .
H38 H 0.0042 0.4047 0.5550 0.097 Uiso 1 1 calc R U . . .
C39 C -0.0276(7) 0.3443(5) 0.6126(4) 0.080(3) Uani 1 1 d . . . . .
H39 H -0.0563 0.3176 0.5941 0.096 Uiso 1 1 calc R U . . .
C40 C -0.0227(7) 0.3320(4) 0.6637(5) 0.071(3) Uani 1 1 d . . . . .
H40 H -0.0495 0.2978 0.6801 0.085 Uiso 1 1 calc R U . . .
C41 C 0.0229(7) 0.3718(5) 0.6906(4) 0.062(3) Uani 1 1 d . . . . .
C42 C 0.0261(7) 0.3570(4) 0.7447(4) 0.072(3) Uani 1 1 d . . . . .
C1A C 0.1308(8) 0.6019(4) -0.0949(4) 0.060(3) Uani 1 1 d . . . . .
C2A C 0.0571(8) 0.5696(5) -0.0674(4) 0.084(3) Uani 1 1 d . . . . .
H2A H 0.0344 0.5776 -0.0324 0.101 Uiso 1 1 calc R U . . .
C3A C 0.0156(9) 0.5252(5) -0.0905(6) 0.101(4) Uani 1 1 d . . . . .
H3A H -0.0351 0.5038 -0.0714 0.121 Uiso 1 1 calc R U . . .
C4A C 0.0496(11) 0.5137(6) -0.1407(7) 0.117(5) Uani 1 1 d . . . . .
H4A H 0.0210 0.4850 -0.1571 0.140 Uiso 1 1 calc R U . . .
C5A C 0.1251(12) 0.5434(6) -0.1677(5) 0.114(5) Uani 1 1 d . . . . .
H5A H 0.1511 0.5320 -0.2016 0.137 Uiso 1 1 calc R U . . .
C6A C 0.1656(9) 0.5901(5) -0.1472(4) 0.098(4) Uani 1 1 d . . . . .
H6A H 0.2137 0.6125 -0.1674 0.117 Uiso 1 1 calc R U . . .
C7A C 0.1021(6) 0.7288(4) -0.0710(3) 0.053(2) Uani 1 1 d . . . . .
C8A C 0.0110(7) 0.7236(5) -0.0811(4) 0.072(3) Uani 1 1 d . . . . .
H8A H -0.0119 0.6859 -0.0846 0.086 Uiso 1 1 calc R U . . .
C9A C -0.0485(8) 0.7743(5) -0.0863(4) 0.082(3) Uani 1 1 d . . . . .
H9A H -0.1100 0.7705 -0.0937 0.098 Uiso 1 1 calc R U . . .
C10A C -0.0153(8) 0.8284(6) -0.0802(4) 0.084(4) Uani 1 1 d . . . . .
H10A H -0.0543 0.8621 -0.0837 0.101 Uiso 1 1 calc R U . . .
C11A C 0.0720(9) 0.8348(4) -0.0694(4) 0.082(3) Uani 1 1 d . . . . .
H11A H 0.0919 0.8729 -0.0645 0.099 Uiso 1 1 calc R U . . .
C12A C 0.1346(7) 0.7856(4) -0.0651(4) 0.081(3) Uani 1 1 d . . . . .
H12A H 0.1964 0.7906 -0.0586 0.097 Uiso 1 1 calc R U . . .
C13A C 0.2987(7) 0.6809(4) -0.0965(4) 0.067(3) Uani 1 1 d . . . . .
C14A C 0.3137(8) 0.7131(5) -0.1435(5) 0.109(4) Uani 1 1 d . . . . .
H14A H 0.2614 0.7234 -0.1590 0.131 Uiso 1 1 calc R U . . .
C15A C 0.4058(11) 0.7296(6) -0.1665(6) 0.149(7) Uani 1 1 d . . . . .
H15A H 0.4149 0.7530 -0.1964 0.178 Uiso 1 1 calc R U . . .
C16A C 0.4806(11) 0.7125(6) -0.1466(6) 0.126(6) Uani 1 1 d . . . . .
H16A H 0.5426 0.7223 -0.1637 0.151 Uiso 1 1 calc R U . . .
C17A C 0.4702(9) 0.6807(6) -0.1014(6) 0.131(5) Uani 1 1 d . . . . .
H17A H 0.5245 0.6691 -0.0878 0.158 Uiso 1 1 calc R U . . .
C18A C 0.3778(9) 0.6658(5) -0.0756(5) 0.101(4) Uani 1 1 d . . . . .
H18A H 0.3700 0.6454 -0.0440 0.121 Uiso 1 1 calc R U . . .
C19A C 0.1747(6) 0.6437(4) 0.0002(3) 0.054(3) Uani 1 1 d . . . . .
C20A C 0.1371(7) 0.6816(4) 0.0403(4) 0.084(3) Uani 1 1 d . . . . .
H20A H 0.1147 0.7198 0.0332 0.101 Uiso 1 1 calc R U . . .
C21A C 0.1325(8) 0.6634(5) 0.0911(4) 0.116(5) Uani 1 1 d . . . . .
H21A H 0.1048 0.6891 0.1179 0.139 Uiso 1 1 calc R U . . .
C22A C 0.1677(7) 0.6082(5) 0.1029(4) 0.082(4) Uani 1 1 d . . . . .
H22A H 0.1635 0.5963 0.1373 0.098 Uiso 1 1 calc R U . . .
C23A C 0.2080(7) 0.5719(4) 0.0646(4) 0.069(3) Uani 1 1 d . . . . .
H23A H 0.2336 0.5348 0.0725 0.083 Uiso 1 1 calc R U . . .
C24A C 0.2126(7) 0.5879(4) 0.0137(4) 0.077(3) Uani 1 1 d . . . . .
H24A H 0.2412 0.5616 -0.0124 0.092 Uiso 1 1 calc R U . . .
C1B C 0.6641(6) 0.8509(4) -0.0040(3) 0.051(2) Uani 1 1 d . . . . .
C2B C 0.6430(7) 0.8167(4) -0.0435(4) 0.071(3) Uani 1 1 d . . . . .
H2B H 0.6086 0.7821 -0.0357 0.085 Uiso 1 1 calc R U . . .
C3B C 0.6736(9) 0.8345(6) -0.0941(4) 0.104(4) Uani 1 1 d . . . . .
H3B H 0.6596 0.8117 -0.1206 0.125 Uiso 1 1 calc R U . . .
C4B C 0.7246(9) 0.8853(6) -0.1061(4) 0.089(4) Uani 1 1 d . . . . .
H5B H 0.7449 0.8967 -0.1407 0.106 Uiso 1 1 calc R U . . .
C5B C 0.7453(8) 0.9187(5) -0.0679(5) 0.083(3) Uani 1 1 d . . . . .
H4X H 0.7800 0.9531 -0.0762 0.100 Uiso 1 1 calc R U . . .
C6B C 0.7155(7) 0.9022(4) -0.0172(4) 0.066(3) Uani 1 1 d . . . . .
H6B H 0.7299 0.9256 0.0088 0.080 Uiso 1 1 calc R U . . .
C7B C 0.5781(6) 0.8935(3) 0.0975(3) 0.051(2) Uani 1 1 d . . . . .
C8B C 0.5195(7) 0.9322(4) 0.0754(3) 0.073(3) Uani 1 1 d . . . . .
H8B H 0.5131 0.9260 0.0414 0.088 Uiso 1 1 calc R U . . .
C9B C 0.4698(8) 0.9802(5) 0.1021(5) 0.098(4) Uani 1 1 d . . . . .
H9B H 0.4299 1.0055 0.0864 0.117 Uiso 1 1 calc R U . . .
C10B C 0.4799(8) 0.9898(5) 0.1513(5) 0.091(4) Uani 1 1 d . . . . .
H10B H 0.4477 1.0225 0.1693 0.109 Uiso 1 1 calc R U . . .
C11B C 0.5367(8) 0.9522(5) 0.1747(4) 0.088(4) Uani 1 1 d . . . . .
H11B H 0.5423 0.9588 0.2087 0.106 Uiso 1 1 calc R U . . .
C12B C 0.5868(7) 0.9036(4) 0.1475(4) 0.074(3) Uani 1 1 d . . . . .
H12B H 0.6262 0.8781 0.1635 0.089 Uiso 1 1 calc R U . . .
C13B C 0.7386(6) 0.8016(4) 0.0834(3) 0.048(2) Uani 1 1 d . . . . .
C14B C 0.8311(7) 0.8151(4) 0.0579(4) 0.073(3) Uani 1 1 d . . . . .
H14B H 0.8400 0.8410 0.0294 0.088 Uiso 1 1 calc R U . . .
C15B C 0.9106(7) 0.7894(5) 0.0753(4) 0.088(4) Uani 1 1 d . . . . .
H15B H 0.9733 0.7967 0.0574 0.105 Uiso 1 1 calc R U . . .
C16B C 0.8974(8) 0.7539(5) 0.1182(4) 0.081(3) Uani 1 1 d . . . . .
H16B H 0.9514 0.7383 0.1301 0.097 Uiso 1 1 calc R U . . .
C17B C 0.8067(8) 0.7406(4) 0.1443(4) 0.078(3) Uani 1 1 d . . . . .
H17B H 0.7990 0.7152 0.1731 0.093 Uiso 1 1 calc R U . . .
C18B C 0.7275(7) 0.7648(4) 0.1278(4) 0.065(3) Uani 1 1 d . . . . .
H18B H 0.6654 0.7569 0.1461 0.078 Uiso 1 1 calc R U . . .
C19B C 0.5466(6) 0.7728(4) 0.0737(3) 0.050(2) Uani 1 1 d . . . . .
C20B C 0.5735(7) 0.7153(4) 0.0553(4) 0.073(3) Uani 1 1 d . . . . .
H20B H 0.6365 0.7074 0.0369 0.087 Uiso 1 1 calc R U . . .
C21B C 0.5102(7) 0.6711(4) 0.0637(4) 0.076(3) Uani 1 1 d . . . . .
H21B H 0.5307 0.6328 0.0525 0.091 Uiso 1 1 calc R U . . .
C22B C 0.4143(7) 0.6821(4) 0.0890(4) 0.072(3) Uani 1 1 d . . . . .
H22B H 0.3699 0.6520 0.0939 0.086 Uiso 1 1 calc R U . . .
C23B C 0.3872(8) 0.7386(5) 0.1064(4) 0.083(4) Uani 1 1 d . . . . .
H23B H 0.3239 0.7467 0.1243 0.100 Uiso 1 1 calc R U . . .
C24B C 0.4511(7) 0.7828(4) 0.0982(4) 0.074(3) Uani 1 1 d . . . . .
H24B H 0.4300 0.8211 0.1093 0.089 Uiso 1 1 calc R U . . .
C1C C 0.3001(6) 0.6830(4) 0.2575(3) 0.055(3) Uani 1 1 d . . . . .
C2C C 0.2187(7) 0.6905(4) 0.2351(3) 0.065(3) Uani 1 1 d . . . . .
H2C H 0.1851 0.6578 0.2280 0.078 Uiso 1 1 calc R U . . .
C3C C 0.1891(8) 0.7477(6) 0.2236(4) 0.085(4) Uani 1 1 d . . . . .
H3C H 0.1359 0.7534 0.2077 0.102 Uiso 1 1 calc R U . . .
C4C C 0.2356(10) 0.7953(6) 0.2350(4) 0.096(5) Uani 1 1 d . . . . .
H4C H 0.2123 0.8335 0.2285 0.116 Uiso 1 1 calc R U . . .
C5C C 0.3164(9) 0.7881(5) 0.2559(4) 0.106(4) Uani 1 1 d . . . . .
H5C H 0.3501 0.8211 0.2622 0.128 Uiso 1 1 calc R U . . .
C6C C 0.3481(9) 0.7317(5) 0.2676(4) 0.103(4) Uani 1 1 d . . . . .
H6C H 0.4027 0.7267 0.2826 0.124 Uiso 1 1 calc R U . . .
C7C C 0.4706(7) 0.6041(4) 0.2567(4) 0.063(3) Uani 1 1 d . . . . .
C8C C 0.5165(8) 0.6274(4) 0.2090(4) 0.082(3) Uani 1 1 d . . . . .
H8C H 0.4803 0.6474 0.1876 0.098 Uiso 1 1 calc R U . . .
C9C C 0.6171(9) 0.6206(5) 0.1938(5) 0.101(4) Uani 1 1 d . . . . .
H9C H 0.6490 0.6358 0.1621 0.121 Uiso 1 1 calc R U . . .
C10C C 0.6675(10) 0.5914(6) 0.2259(6) 0.108(4) Uani 1 1 d . . . . .
H10C H 0.7347 0.5869 0.2155 0.130 Uiso 1 1 calc R U . . .
C11C C 0.6253(9) 0.5685(5) 0.2726(6) 0.098(4) Uani 1 1 d . . . . .
H11C H 0.6627 0.5490 0.2937 0.118 Uiso 1 1 calc R U . . .
C12C C 0.5235(8) 0.5749(4) 0.2886(4) 0.087(3) Uani 1 1 d . . . . .
H12C H 0.4926 0.5594 0.3204 0.104 Uiso 1 1 calc R U . . .
C13C C 0.2874(7) 0.5559(4) 0.2427(4) 0.052(2) Uani 1 1 d . . . . .
C14C C 0.3375(7) 0.5277(4) 0.1980(4) 0.071(3) Uani 1 1 d . . . . .
H14C H 0.4018 0.5364 0.1844 0.085 Uiso 1 1 calc R U . . .
C15C C 0.2907(10) 0.4862(5) 0.1734(4) 0.079(3) Uani 1 1 d . . . . .
H15C H 0.3229 0.4694 0.1423 0.094 Uiso 1 1 calc R U . . .
C16C C 0.1999(10) 0.4703(5) 0.1943(5) 0.088(4) Uani 1 1 d . . . . .
H16C H 0.1714 0.4408 0.1787 0.106 Uiso 1 1 calc R U . . .
C17C C 0.1479(8) 0.4981(5) 0.2393(5) 0.093(4) Uani 1 1 d . . . . .
H17C H 0.0843 0.4883 0.2535 0.111 Uiso 1 1 calc R U . . .
C18C C 0.1931(9) 0.5394(5) 0.2615(4) 0.076(3) Uani 1 1 d . . . . .
H18C H 0.1585 0.5580 0.2912 0.092 Uiso 1 1 calc R U . . .
C19C C 0.3027(6) 0.5977(5) 0.3431(4) 0.062(3) Uani 1 1 d . . . . .
C20C C 0.2928(10) 0.5401(5) 0.3631(5) 0.114(5) Uani 1 1 d . . . . .
H20C H 0.3034 0.5076 0.3409 0.137 Uiso 1 1 calc R U . . .
C21C C 0.2666(13) 0.5310(7) 0.4169(6) 0.161(7) Uani 1 1 d . . . . .
H21C H 0.2637 0.4928 0.4312 0.193 Uiso 1 1 calc R U . . .
C22C C 0.2459(11) 0.5793(9) 0.4473(6) 0.131(6) Uani 1 1 d . . . . .
H22C H 0.2227 0.5727 0.4826 0.157 Uiso 1 1 calc R U . . .
C23C C 0.2555(10) 0.6343(7) 0.4315(6) 0.107(5) Uani 1 1 d . . . . .
H23C H 0.2446 0.6655 0.4550 0.129 Uiso 1 1 calc R U . . .
C24C C 0.2830(7) 0.6452(5) 0.3780(5) 0.079(3) Uani 1 1 d . . . . .
H24C H 0.2882 0.6842 0.3656 0.095 Uiso 1 1 calc R U . . .
C1D C 0.5968(6) 0.7482(4) 0.5762(4) 0.064(3) Uani 1 1 d . . . . .
C2D C 0.5727(6) 0.7833(4) 0.6203(4) 0.077(3) Uani 1 1 d . . . . .
H2D H 0.5781 0.7674 0.6526 0.092 Uiso 1 1 calc R U . . .
C3D C 0.5411(7) 0.8410(5) 0.6160(5) 0.093(4) Uani 1 1 d . . . . .
H3D H 0.5233 0.8644 0.6454 0.111 Uiso 1 1 calc R U . . .
C4D C 0.5355(9) 0.8643(5) 0.5686(6) 0.106(5) Uani 1 1 d . . . . .
H4D H 0.5161 0.9041 0.5657 0.127 Uiso 1 1 calc R U . . .
C5D C 0.5578(9) 0.8304(5) 0.5256(5) 0.107(4) Uani 1 1 d . . . . .
H5D H 0.5548 0.8473 0.4934 0.129 Uiso 1 1 calc R U . . .
C6D C 0.5845(8) 0.7718(5) 0.5290(4) 0.088(4) Uani 1 1 d . . . . .
H6D H 0.5945 0.7479 0.4997 0.105 Uiso 1 1 calc R U . . .
C7D C 0.7781(7) 0.6781(4) 0.5645(4) 0.064(3) Uani 1 1 d . . . . .
C8D C 0.8208(8) 0.7276(5) 0.5411(4) 0.082(3) Uani 1 1 d . . . . .
H8D H 0.7835 0.7598 0.5322 0.098 Uiso 1 1 calc R U . . .
C9D C 0.9230(9) 0.7284(6) 0.5306(4) 0.104(4) Uani 1 1 d . . . . .
H9D H 0.9536 0.7617 0.5147 0.125 Uiso 1 1 calc R U . . .
C10D C 0.9769(9) 0.6817(7) 0.5433(5) 0.116(5) Uani 1 1 d . . . . .
H10D H 1.0442 0.6841 0.5363 0.139 Uiso 1 1 calc R U . . .
C11D C 0.9369(11) 0.6308(6) 0.5663(6) 0.135(6) Uani 1 1 d . . . . .
H11D H 0.9746 0.5984 0.5745 0.161 Uiso 1 1 calc R U . . .
C12D C 0.8367(8) 0.6311(5) 0.5762(5) 0.111(4) Uani 1 1 d . . . . .
H12D H 0.8067 0.5974 0.5919 0.133 Uiso 1 1 calc R U . . .
C13D C 0.6068(7) 0.6288(4) 0.5340(4) 0.062(3) Uani 1 1 d . . . . .
C14D C 0.6683(7) 0.5903(4) 0.4994(4) 0.072(3) Uani 1 1 d . . . . .
H14D H 0.7346 0.5868 0.4991 0.086 Uiso 1 1 calc R U . . .
C15D C 0.6263(10) 0.5573(4) 0.4650(4) 0.082(4) Uani 1 1 d . . . . .
H15D H 0.6650 0.5312 0.4417 0.099 Uiso 1 1 calc R U . . .
C16D C 0.5289(9) 0.5637(5) 0.4658(5) 0.097(4) Uani 1 1 d . . . . .
H16D H 0.5022 0.5432 0.4420 0.116 Uiso 1 1 calc R U . . .
C17D C 0.4708(8) 0.5992(5) 0.5008(5) 0.087(4) Uani 1 1 d . . . . .
H17D H 0.4041 0.6006 0.5018 0.104 Uiso 1 1 calc R U . . .
C18D C 0.5067(8) 0.6334(4) 0.5348(4) 0.080(3) Uani 1 1 d . . . . .
H18D H 0.4658 0.6588 0.5577 0.097 Uiso 1 1 calc R U . . .
C19D C 0.6155(9) 0.6435(4) 0.6433(4) 0.075(3) Uani 1 1 d . . . . .
C20D C 0.5325(10) 0.6127(5) 0.6585(5) 0.095(4) Uani 1 1 d . . . . .
H20D H 0.4932 0.6056 0.6349 0.114 Uiso 1 1 calc R U . . .
C21D C 0.5060(10) 0.5914(5) 0.7112(7) 0.104(4) Uani 1 1 d . . . . .
H21D H 0.4499 0.5700 0.7214 0.125 Uiso 1 1 calc R U . . .
C22D C 0.5635(15) 0.6023(7) 0.7468(7) 0.137(6) Uani 1 1 d . . . . .
H22D H 0.5464 0.5902 0.7814 0.164 Uiso 1 1 calc R U . . .
C23D C 0.6464(12) 0.6317(7) 0.7286(7) 0.125(5) Uani 1 1 d . . . . .
H23D H 0.6878 0.6371 0.7515 0.150 Uiso 1 1 calc R U . . .
C24D C 0.6735(10) 0.6536(5) 0.6799(5) 0.115(5) Uani 1 1 d . . . . .
H24D H 0.7297 0.6750 0.6707 0.138 Uiso 1 1 calc R U . . .
C1E C 0.1935(6) 0.2129(4) 0.6494(3) 0.045(2) Uani 1 1 d . . . . .
C2E C 0.2221(7) 0.2374(5) 0.6004(4) 0.083(3) Uani 1 1 d . . . . .
H2E H 0.2233 0.2141 0.5715 0.100 Uiso 1 1 calc R U . . .
C3E C 0.2488(7) 0.2953(5) 0.5937(4) 0.078(3) Uani 1 1 d . . . . .
H3E H 0.2616 0.3119 0.5604 0.094 Uiso 1 1 calc R U . . .
C4E C 0.2568(6) 0.3291(4) 0.6350(5) 0.074(3) Uani 1 1 d . . . . .
H4E H 0.2765 0.3682 0.6300 0.089 Uiso 1 1 calc R U . . .
C5E C 0.2355(7) 0.3050(5) 0.6843(4) 0.081(3) Uani 1 1 d . . . . .
H5E H 0.2424 0.3269 0.7129 0.097 Uiso 1 1 calc R U . . .
C6E C 0.2035(7) 0.2469(4) 0.6903(4) 0.064(3) Uani 1 1 d . . . . .
H6E H 0.1882 0.2306 0.7236 0.076 Uiso 1 1 calc R U . . .
C7E C 0.1378(7) 0.1195(4) 0.7234(3) 0.057(3) Uani 1 1 d . . . . .
C8E C 0.0639(6) 0.1437(4) 0.7627(4) 0.067(3) Uani 1 1 d . . . . .
H8E H 0.0164 0.1698 0.7539 0.081 Uiso 1 1 calc R U . . .
C9E C 0.0613(9) 0.1289(5) 0.8145(4) 0.083(4) Uani 1 1 d . . . . .
H9E H 0.0127 0.1447 0.8406 0.100 Uiso 1 1 calc R U . . .
C10E C 0.1310(12) 0.0911(6) 0.8258(5) 0.109(5) Uani 1 1 d . . . . .
H10E H 0.1293 0.0817 0.8606 0.130 Uiso 1 1 calc R U . . .
C11E C 0.2014(9) 0.0664(5) 0.7910(5) 0.098(4) Uani 1 1 d . . . . .
H11E H 0.2466 0.0396 0.8012 0.117 Uiso 1 1 calc R U . . .
C12E C 0.2077(7) 0.0809(4) 0.7383(4) 0.066(3) Uani 1 1 d . . . . .
H12E H 0.2585 0.0648 0.7135 0.080 Uiso 1 1 calc R U . . .
C13E C 0.2240(6) 0.0923(4) 0.6140(3) 0.049(2) Uani 1 1 d . . . . .
C14E C 0.3244(7) 0.0879(4) 0.6143(3) 0.072(3) Uani 1 1 d . . . . .
H14E H 0.3511 0.1111 0.6365 0.086 Uiso 1 1 calc R U . . .
C15E C 0.3818(7) 0.0485(5) 0.5809(4) 0.080(3) Uani 1 1 d . . . . .
H15E H 0.4469 0.0430 0.5831 0.096 Uiso 1 1 calc R U . . .
C16E C 0.3488(8) 0.0175(5) 0.5453(4) 0.077(3) Uani 1 1 d . . . . .
H16E H 0.3909 -0.0066 0.5218 0.092 Uiso 1 1 calc R U . . .
C71E C 0.2516(8) 0.0223(5) 0.5446(4) 0.096(4) Uani 1 1 d . . . . .
H71E H 0.2272 0.0006 0.5206 0.116 Uiso 1 1 calc R U . . .
C18E C 0.1892(7) 0.0590(4) 0.5790(3) 0.068(3) Uani 1 1 d . . . . .
H18E H 0.1231 0.0611 0.5785 0.081 Uiso 1 1 calc R U . . .
C19E C 0.0272(6) 0.1438(4) 0.6441(4) 0.054(2) Uani 1 1 d . . . . .
C20E C -0.0345(8) 0.0990(5) 0.6645(4) 0.078(3) Uani 1 1 d . . . . .
H20E H -0.0136 0.0698 0.6858 0.093 Uiso 1 1 calc R U . . .
C21E C -0.1250(9) 0.0970(5) 0.6540(5) 0.097(4) Uani 1 1 d . . . . .
H21E H -0.1663 0.0674 0.6690 0.117 Uiso 1 1 calc R U . . .
C22E C -0.1556(9) 0.1384(6) 0.6214(6) 0.112(4) Uani 1 1 d . . . . .
H22E H -0.2170 0.1366 0.6134 0.134 Uiso 1 1 calc R U . . .
C23E C -0.0959(9) 0.1819(5) 0.6008(5) 0.102(4) Uani 1 1 d . . . . .
H23E H -0.1167 0.2102 0.5787 0.122 Uiso 1 1 calc R U . . .
C24E C -0.0035(7) 0.1850(4) 0.6122(4) 0.076(3) Uani 1 1 d . . . . .
H24E H 0.0369 0.2154 0.5979 0.091 Uiso 1 1 calc R U . . .
C1F C 0.0549(7) 0.9004(4) 0.6429(4) 0.068(3) Uani 1 1 d . . . . .
C2F C 0.1193(11) 0.8681(6) 0.6060(5) 0.165(7) Uani 1 1 d . . . . .
H2F H 0.1589 0.8383 0.6169 0.198 Uiso 1 1 calc R U . . .
C3F C 0.1269(14) 0.8788(7) 0.5527(6) 0.176(8) Uani 1 1 d . . . . .
H3F H 0.1735 0.8581 0.5286 0.212 Uiso 1 1 calc R U . . .
C4F C 0.0677(11) 0.9184(7) 0.5373(5) 0.127(5) Uani 1 1 d . . . . .
H4F H 0.0704 0.9242 0.5019 0.153 Uiso 1 1 calc R U . . .
C5F C 0.0025(8) 0.9511(6) 0.5716(5) 0.103(4) Uani 1 1 d . . . . .
H5F H -0.0383 0.9798 0.5601 0.124 Uiso 1 1 calc R U . . .
C6F C -0.0023(7) 0.9407(4) 0.6250(5) 0.080(3) Uani 1 1 d . . . . .
H6F H -0.0473 0.9631 0.6487 0.096 Uiso 1 1 calc R U . . .
C7F C 0.0125(7) 0.8104(4) 0.7283(4) 0.080(3) Uani 1 1 d . U . . .
C8F C -0.0584(8) 0.7973(5) 0.7697(4) 0.102(4) Uani 1 1 d . U . . .
H8F H -0.0911 0.8288 0.7892 0.122 Uiso 1 1 calc R U . . .
C9F C -0.0860(10) 0.7385(6) 0.7852(5) 0.129(4) Uani 1 1 d . U . . .
H9F H -0.1351 0.7307 0.8136 0.155 Uiso 1 1 calc R U . . .
C10F C -0.0360(9) 0.6954(6) 0.7556(5) 0.129(4) Uani 1 1 d . U . . .
H10F H -0.0431 0.6565 0.7683 0.155 Uiso 1 1 calc R U . . .
C11F C 0.0231(12) 0.7028(7) 0.7098(6) 0.174(6) Uani 1 1 d . U . . .
H11F H 0.0461 0.6705 0.6886 0.209 Uiso 1 1 calc R U . . .
C12F C 0.0508(10) 0.7636(6) 0.6938(5) 0.139(5) Uani 1 1 d . U . . .
H12F H 0.0919 0.7712 0.6621 0.167 Uiso 1 1 calc R U . . .
C13F C 0.1657(7) 0.8908(4) 0.7270(4) 0.065(3) Uani 1 1 d . . . . .
C14F C 0.1859(9) 0.8661(5) 0.7724(5) 0.099(4) Uani 1 1 d . . . . .
H14F H 0.1399 0.8433 0.7937 0.119 Uiso 1 1 calc R U . . .
C15F C 0.2729(10) 0.8749(5) 0.7861(5) 0.108(4) Uani 1 1 d . . . . .
H15F H 0.2859 0.8579 0.8167 0.130 Uiso 1 1 calc R U . . .
C16F C 0.3407(9) 0.9083(6) 0.7554(6) 0.102(4) Uani 1 1 d . . . . .
H16F H 0.3990 0.9147 0.7657 0.122 Uiso 1 1 calc R U . . .
C17F C 0.3245(8) 0.9324(5) 0.7099(5) 0.093(4) Uani 1 1 d . . . . .
H17F H 0.3729 0.9536 0.6885 0.112 Uiso 1 1 calc R U . . .
C18F C 0.2365(8) 0.9256(4) 0.6954(4) 0.082(3) Uani 1 1 d . . . . .
H18F H 0.2238 0.9437 0.6652 0.098 Uiso 1 1 calc R U . . .
C19F C -0.0364(7) 0.9352(4) 0.7498(3) 0.051(2) Uani 1 1 d . . . . .
C20F C -0.0103(7) 0.9673(4) 0.7888(4) 0.077(3) Uani 1 1 d . . . . .
H20F H 0.0527 0.9633 0.7948 0.092 Uiso 1 1 calc R U . . .
C21F C -0.0765(9) 1.0047(5) 0.8184(4) 0.092(4) Uani 1 1 d . . . . .
H21F H -0.0591 1.0255 0.8452 0.110 Uiso 1 1 calc R U . . .
C22F C -0.1684(9) 1.0120(4) 0.8090(4) 0.079(3) Uani 1 1 d . . . . .
H22F H -0.2126 1.0385 0.8289 0.095 Uiso 1 1 calc R U . . .
C23F C -0.1966(8) 0.9806(5) 0.7705(4) 0.091(4) Uani 1 1 d . . . . .
H23F H -0.2592 0.9859 0.7640 0.109 Uiso 1 1 calc R U . . .
C24F C -0.1300(7) 0.9411(4) 0.7416(3) 0.066(3) Uani 1 1 d . . . . .
H24F H -0.1486 0.9182 0.7165 0.079 Uiso 1 1 calc R U . . .

loop_
_atom_site_aniso_label
_atom_site_aniso_U_11
_atom_site_aniso_U_22
_atom_site_aniso_U_33
_atom_site_aniso_U_23
_atom_site_aniso_U_13
_atom_site_aniso_U_12
Co1 0.0651(13) 0.0426(11) 0.0565(11) 0.0047(8) -0.0211(10) 0.0011(9)
Co2 0.0625(13) 0.0515(12) 0.0834(14) -0.0130(10) 0.0034(11) 0.0035(10)
Co3 0.0478(8) 0.0733(9) 0.0755(9) -0.0062(7) -0.0165(7) -0.0071(7)
Co4 0.0493(9) 0.0666(9) 0.0922(10) -0.0154(7) -0.0137(8) 0.0042(7)
P1 0.0514(17) 0.0567(17) 0.0683(18) -0.0035(13) -0.0056(14) 0.0061(14)
P2 0.0442(15) 0.0546(16) 0.0559(16) -0.0044(12) -0.0103(13) 0.0122(13)
P3 0.0612(18) 0.0560(17) 0.0687(18) 0.0046(13) -0.0276(14) 0.0094(14)
P4 0.0533(18) 0.0566(18) 0.099(2) -0.0018(15) -0.0275(16) 0.0047(14)
P5 0.0408(15) 0.0513(16) 0.0585(16) 0.0007(12) -0.0125(12) -0.0010(12)
P6 0.0464(17) 0.0638(18) 0.092(2) 0.0000(15) -0.0214(15) -0.0004(14)
S1 0.0799(19) 0.0703(18) 0.0530(15) 0.0121(12) -0.0163(14) 0.0189(15)
S2 0.077(2) 0.0687(18) 0.0825(19) 0.0333(14) -0.0089(16) 0.0015(15)
S3 0.074(2) 0.0755(19) 0.0816(19) -0.0089(15) 0.0015(17) -0.0026(16)
S4 0.090(2) 0.0632(18) 0.093(2) -0.0069(15) -0.0110(18) 0.0042(17)
S5 0.0768(19) 0.0756(19) 0.0623(17) 0.0031(13) -0.0186(15) 0.0004(15)
S6 0.0612(18) 0.106(2) 0.0690(18) -0.0074(15) -0.0091(15) -0.0153(16)
S7 0.0673(18) 0.0641(17) 0.0804(18) -0.0040(13) -0.0190(15) -0.0005(14)
S8 0.0588(18) 0.099(2) 0.096(2) -0.0155(16) -0.0038(16) 0.0038(16)
S9 0.086(2) 0.070(2) 0.121(2) -0.0013(17) -0.0167(19) -0.0096(17)
S10 0.108(3) 0.098(2) 0.136(3) -0.019(2) -0.043(2) -0.019(2)
S11 0.085(2) 0.0708(19) 0.0805(19) 0.0040(14) -0.0289(16) -0.0006(16)
S12 0.0611(18) 0.0800(19) 0.0757(18) -0.0115(14) -0.0226(14) 0.0054(15)
N1 0.157(11) 0.186(11) 0.091(8) 0.063(8) 0.018(8) 0.085(9)
N2 0.154(12) 0.120(10) 0.147(12) 0.017(8) 0.022(10) -0.064(8)
N3 0.166(12) 0.168(11) 0.116(10) -0.037(9) -0.048(9) 0.077(9)
N4 0.132(9) 0.110(8) 0.114(8) 0.034(6) -0.047(7) -0.007(7)
N5 0.146(4) 0.144(4) 0.147(4) -0.001(2) -0.028(2) -0.006(2)
N6 0.126(9) 0.164(10) 0.057(6) 0.016(6) -0.019(7) 0.000(7)
C1 0.037(6) 0.077(7) 0.070(7) -0.005(5) -0.023(5) 0.003(5)
C2 0.060(7) 0.050(6) 0.082(8) 0.008(5) -0.006(6) 0.004(5)
C3 0.056(7) 0.133(10) 0.087(8) 0.036(7) -0.011(7) -0.015(7)
C4 0.035(6) 0.160(12) 0.111(10) 0.032(8) -0.021(7) 0.023(7)
C5 0.067(8) 0.132(11) 0.094(9) 0.035(8) -0.022(7) 0.025(8)
C6 0.064(7) 0.071(7) 0.070(7) 0.007(6) -0.021(6) 0.016(6)
C7 0.074(8) 0.111(10) 0.086(9) 0.024(7) -0.018(7) 0.045(7)
C8 0.059(8) 0.053(7) 0.098(10) -0.013(6) -0.003(7) 0.009(6)
C9 0.062(8) 0.043(7) 0.103(10) -0.009(6) 0.000(8) 0.004(6)
C10 0.081(10) 0.084(10) 0.130(12) -0.019(8) -0.026(10) 0.011(8)
C11 0.110(14) 0.107(13) 0.129(14) -0.029(10) -0.030(11) 0.029(11)
C12 0.054(9) 0.074(10) 0.195(18) -0.040(11) -0.004(11) 0.003(7)
C13 0.068(10) 0.076(9) 0.092(10) -0.030(8) 0.011(9) 0.017(8)
C14 0.075(9) 0.092(11) 0.136(14) -0.026(9) 0.048(10) -0.028(8)
C15 0.048(6) 0.059(7) 0.068(7) 0.010(5) -0.037(5) -0.011(5)
C16 0.051(6) 0.087(8) 0.067(7) 0.020(6) -0.017(6) -0.024(6)
C17 0.083(9) 0.099(9) 0.083(8) 0.023(8) -0.007(7) -0.001(8)
C18 0.091(10) 0.084(10) 0.126(11) 0.030(8) -0.028(9) -0.017(8)
C19 0.075(9) 0.073(9) 0.119(10) 0.013(8) -0.030(8) -0.008(7)
C20 0.063(7) 0.075(8) 0.074(8) -0.005(7) -0.022(6) -0.010(6)
C21 0.096(11) 0.061(8) 0.129(12) -0.021(8) -0.056(10) 0.014(7)
C22 0.073(3) 0.073(3) 0.074(3) -0.0015(10) -0.0154(11) -0.0032(10)
C23 0.081(3) 0.081(3) 0.081(3) -0.0011(10) -0.0166(11) -0.0029(10)
C24 0.101(4) 0.101(4) 0.101(4) -0.0019(10) -0.0201(12) -0.0036(10)
C25 0.099(4) 0.100(4) 0.100(4) -0.0022(10) -0.0206(12) -0.0036(10)
C26 0.103(4) 0.103(4) 0.103(4) -0.0009(10) -0.0216(12) -0.0041(10)
C27 0.078(3) 0.079(3) 0.079(3) -0.0011(10) -0.0160(11) -0.0028(10)
C28 0.091(4) 0.090(4) 0.091(4) -0.0007(10) -0.0187(12) -0.0035(10)
C29 0.073(3) 0.073(3) 0.075(3) -0.0008(10) -0.0136(11) -0.0028(10)
C30 0.099(4) 0.099(4) 0.099(4) -0.0022(10) -0.0192(12) -0.0037(10)
C31 0.131(4) 0.131(4) 0.132(4) -0.0017(10) -0.0261(13) -0.0051(10)
C32 0.117(4) 0.118(4) 0.119(4) -0.0020(10) -0.0232(13) -0.0043(10)
C33 0.096(4) 0.096(4) 0.098(4) -0.0016(10) -0.0186(12) -0.0034(10)
C34 0.098(4) 0.098(4) 0.099(4) -0.0013(10) -0.0198(12) -0.0030(10)
C35 0.107(4) 0.106(4) 0.106(4) -0.0014(10) -0.0208(12) -0.0043(10)
C36 0.026(5) 0.056(6) 0.067(7) -0.016(5) -0.019(5) 0.009(5)
C37 0.032(6) 0.068(7) 0.072(8) -0.014(6) -0.009(5) 0.004(5)
C38 0.085(9) 0.080(9) 0.084(8) 0.006(7) -0.037(7) 0.021(7)
C39 0.077(8) 0.090(10) 0.081(9) -0.011(7) -0.039(7) 0.009(7)
C40 0.060(7) 0.050(7) 0.101(9) -0.015(6) -0.014(7) 0.013(6)
C41 0.042(6) 0.067(8) 0.071(8) -0.013(6) -0.001(6) 0.001(6)
C42 0.069(7) 0.084(8) 0.059(7) -0.006(6) -0.008(7) 0.009(6)
C1A 0.071(8) 0.055(7) 0.055(7) -0.006(5) -0.015(6) 0.004(6)
C2A 0.085(9) 0.079(8) 0.082(8) -0.016(7) 0.001(7) -0.019(7)
C3A 0.124(11) 0.075(9) 0.126(11) 0.008(8) -0.069(10) -0.047(8)
C4A 0.136(14) 0.086(11) 0.157(15) -0.023(11) -0.095(12) -0.010(10)
C5A 0.167(16) 0.081(10) 0.093(10) -0.017(8) -0.019(10) -0.009(10)
C6A 0.127(11) 0.090(10) 0.076(9) -0.007(7) -0.016(8) -0.014(8)
C7A 0.037(6) 0.060(7) 0.061(6) 0.010(5) -0.006(5) -0.002(5)
C8A 0.048(7) 0.074(8) 0.099(8) 0.002(6) -0.025(6) -0.011(6)
C9A 0.063(8) 0.089(9) 0.103(9) 0.012(7) -0.036(6) -0.029(8)
C10A 0.055(8) 0.101(11) 0.103(9) 0.001(7) -0.036(7) 0.019(8)
C11A 0.098(9) 0.042(7) 0.112(9) -0.015(6) -0.032(8) 0.001(7)
C12A 0.056(7) 0.047(7) 0.146(10) 0.000(6) -0.037(7) -0.006(6)
C13A 0.054(7) 0.050(7) 0.091(8) 0.008(5) -0.002(6) 0.005(5)
C14A 0.055(8) 0.118(10) 0.146(12) 0.042(9) -0.006(8) -0.002(8)
C15A 0.077(11) 0.124(12) 0.223(17) 0.071(11) 0.015(12) -0.006(10)
C16A 0.089(12) 0.085(10) 0.183(16) 0.045(9) 0.016(11) -0.007(9)
C17A 0.063(10) 0.108(11) 0.216(17) 0.051(10) -0.019(10) 0.011(8)
C18A 0.061(8) 0.087(9) 0.149(11) 0.041(7) -0.010(9) -0.002(7)
C19A 0.051(6) 0.056(6) 0.048(6) -0.005(5) 0.003(5) 0.006(5)
C20A 0.087(8) 0.087(8) 0.081(8) 0.004(7) -0.030(7) 0.036(7)
C21A 0.137(11) 0.111(10) 0.087(9) -0.010(7) -0.013(8) 0.096(9)
C22A 0.075(8) 0.113(9) 0.054(7) -0.015(6) -0.009(6) 0.029(7)
C23A 0.068(7) 0.060(7) 0.079(8) 0.018(6) -0.019(6) 0.007(6)
C24A 0.095(8) 0.047(7) 0.080(8) -0.006(5) -0.001(7) 0.018(6)
C1B 0.039(6) 0.066(7) 0.049(6) 0.009(5) -0.010(5) 0.006(5)
C2B 0.073(7) 0.090(8) 0.052(7) -0.008(6) -0.018(6) 0.000(6)
C3B 0.130(12) 0.124(11) 0.056(9) 0.001(7) -0.012(8) -0.017(9)
C4B 0.092(10) 0.112(11) 0.053(8) 0.030(8) 0.000(7) 0.023(8)
C5B 0.076(8) 0.087(9) 0.089(9) 0.007(8) -0.024(8) 0.011(7)
C6B 0.068(8) 0.072(8) 0.059(7) 0.009(5) -0.018(6) 0.022(6)
C7B 0.049(6) 0.038(6) 0.063(7) 0.002(5) -0.005(5) 0.006(5)
C8B 0.080(8) 0.060(7) 0.076(7) -0.020(5) -0.012(6) 0.038(6)
C9B 0.102(10) 0.078(9) 0.110(10) -0.002(8) -0.020(9) 0.018(7)
C10B 0.074(8) 0.071(8) 0.116(11) -0.031(8) 0.005(8) 0.034(6)
C11B 0.103(9) 0.091(9) 0.057(7) -0.013(6) 0.016(7) 0.007(7)
C12B 0.067(7) 0.073(7) 0.074(7) -0.004(6) 0.001(6) 0.025(6)
C13B 0.047(6) 0.042(6) 0.052(6) -0.003(4) -0.006(5) 0.012(5)
C14B 0.052(7) 0.084(8) 0.077(7) 0.021(6) -0.001(6) 0.003(6)
C15B 0.044(7) 0.116(10) 0.099(9) 0.001(7) -0.006(7) 0.017(7)
C16B 0.075(9) 0.103(9) 0.071(8) 0.015(6) -0.035(7) 0.020(7)
C17B 0.070(8) 0.070(8) 0.092(8) 0.007(6) -0.015(7) 0.002(7)
C18B 0.040(6) 0.061(7) 0.092(8) -0.003(6) -0.009(6) 0.013(5)
C19B 0.039(6) 0.065(7) 0.045(5) 0.012(5) -0.012(5) 0.005(5)
C20B 0.041(7) 0.063(7) 0.105(8) 0.006(6) 0.005(6) 0.008(6)
C21B 0.049(7) 0.063(7) 0.109(9) -0.015(6) 0.001(6) -0.002(6)
C22B 0.058(7) 0.063(7) 0.096(8) 0.012(6) -0.021(6) 0.000(6)
C23B 0.058(8) 0.076(8) 0.106(9) 0.020(7) 0.007(6) -0.003(7)
C24B 0.054(7) 0.063(7) 0.095(8) 0.025(6) 0.001(6) 0.030(6)
C1C 0.037(6) 0.053(6) 0.073(7) 0.015(5) -0.014(5) 0.013(5)
C2C 0.067(7) 0.056(7) 0.070(7) 0.007(5) -0.016(6) 0.025(6)
C3C 0.080(9) 0.116(11) 0.060(7) 0.006(7) -0.019(6) 0.016(9)
C4C 0.115(12) 0.093(10) 0.072(8) 0.001(7) -0.011(8) 0.060(9)
C5C 0.125(11) 0.053(8) 0.164(12) 0.034(7) -0.086(9) -0.014(7)
C6C 0.124(11) 0.072(9) 0.138(10) 0.043(7) -0.088(9) -0.014(8)
C7C 0.055(7) 0.053(6) 0.088(8) 0.001(5) -0.031(6) 0.011(5)
C8C 0.061(8) 0.082(8) 0.100(9) 0.025(6) -0.016(7) 0.004(6)
C9C 0.061(9) 0.112(10) 0.123(11) 0.017(8) -0.003(8) -0.001(8)
C10C 0.075(10) 0.116(12) 0.144(13) -0.033(10) -0.042(10) -0.006(9)
C11C 0.081(10) 0.082(9) 0.150(12) -0.017(8) -0.069(9) 0.028(8)
C12C 0.071(8) 0.096(9) 0.103(9) -0.002(6) -0.048(7) 0.016(7)
C13C 0.044(6) 0.045(6) 0.071(7) 0.010(5) -0.022(5) 0.002(5)
C14C 0.068(7) 0.075(8) 0.070(7) -0.011(6) -0.018(6) 0.014(6)
C15C 0.110(11) 0.088(9) 0.043(6) -0.008(6) -0.027(7) 0.004(8)
C16C 0.114(11) 0.068(8) 0.097(10) -0.001(7) -0.055(8) -0.005(8)
C17C 0.071(9) 0.077(9) 0.132(11) -0.007(8) -0.027(8) 0.002(7)
C18C 0.084(9) 0.062(7) 0.090(8) -0.017(6) -0.035(7) 0.008(7)
C19C 0.055(6) 0.068(7) 0.074(7) 0.010(6) -0.036(6) -0.010(6)
C20C 0.198(14) 0.069(9) 0.092(10) -0.001(7) -0.066(10) -0.022(9)
C21C 0.27(2) 0.149(16) 0.088(12) 0.050(10) -0.087(13) -0.070(14)
C22C 0.131(13) 0.21(2) 0.065(10) -0.001(13) -0.037(9) -0.067(15)
C23C 0.118(11) 0.136(13) 0.079(11) -0.011(9) -0.042(9) -0.021(10)
C24C 0.070(8) 0.087(9) 0.087(9) 0.000(7) -0.031(7) 0.000(6)
C1D 0.037(6) 0.054(7) 0.103(8) -0.010(6) -0.021(6) 0.005(5)
C2D 0.050(7) 0.063(7) 0.117(9) -0.017(6) -0.021(6) 0.025(6)
C3D 0.063(7) 0.059(8) 0.168(13) -0.046(8) -0.051(8) 0.015(6)
C4D 0.106(10) 0.051(9) 0.175(14) 0.010(9) -0.062(11) -0.009(7)
C5D 0.148(12) 0.057(9) 0.121(11) 0.012(8) -0.039(9) 0.001(8)
C6D 0.109(9) 0.071(8) 0.080(8) 0.012(6) -0.019(7) 0.019(7)
C7D 0.049(6) 0.057(7) 0.091(7) -0.018(5) -0.026(6) 0.007(6)
C8D 0.057(8) 0.091(9) 0.101(9) 0.020(7) -0.025(7) -0.006(7)
C9D 0.059(9) 0.132(12) 0.129(10) -0.015(8) -0.031(8) -0.031(8)
C10D 0.050(9) 0.163(15) 0.146(13) -0.072(11) -0.046(8) 0.033(10)
C11D 0.095(13) 0.089(11) 0.241(18) -0.048(11) -0.090(12) 0.039(10)
C12D 0.057(8) 0.110(10) 0.179(12) -0.015(8) -0.059(8) 0.025(8)
C13D 0.042(6) 0.044(6) 0.105(8) 0.013(5) -0.028(6) -0.003(5)
C14D 0.053(7) 0.046(6) 0.108(9) 0.026(6) -0.004(7) 0.016(6)
C15D 0.131(12) 0.036(6) 0.092(8) -0.004(5) -0.052(8) -0.015(7)
C16D 0.072(9) 0.099(10) 0.140(12) 0.015(8) -0.069(9) -0.011(8)
C17D 0.048(7) 0.073(9) 0.142(11) 0.005(7) -0.029(8) 0.003(7)
C18D 0.059(8) 0.064(7) 0.130(10) -0.021(7) -0.049(7) 0.012(6)
C19D 0.067(8) 0.053(7) 0.105(10) 0.007(6) -0.021(8) -0.010(6)
C20D 0.105(11) 0.072(8) 0.107(11) 0.003(7) -0.021(9) 0.017(8)
C21D 0.082(10) 0.076(9) 0.141(13) 0.011(9) 0.007(10) -0.008(7)
C22D 0.167(19) 0.126(14) 0.119(14) 0.022(11) -0.042(14) 0.021(13)
C23D 0.130(14) 0.132(13) 0.125(15) 0.022(10) -0.055(11) -0.006(11)
C24D 0.154(13) 0.117(10) 0.092(10) 0.047(8) -0.073(10) -0.015(9)
C1E 0.034(5) 0.058(6) 0.045(6) 0.004(5) -0.014(5) 0.005(5)
C2E 0.079(8) 0.072(8) 0.090(9) 0.004(6) 0.003(7) -0.016(7)
C3E 0.067(8) 0.082(9) 0.080(8) 0.002(7) -0.003(6) -0.012(7)
C4E 0.037(6) 0.050(7) 0.126(10) -0.007(7) 0.008(7) 0.001(5)
C5E 0.074(8) 0.084(9) 0.074(8) -0.024(7) 0.014(6) -0.006(7)
C6E 0.061(7) 0.046(7) 0.079(8) -0.002(6) -0.003(6) -0.003(5)
C7E 0.070(7) 0.042(6) 0.059(6) 0.015(5) -0.021(6) 0.002(5)
C8E 0.056(7) 0.070(7) 0.068(7) 0.003(5) 0.001(6) 0.010(5)
C9E 0.097(10) 0.103(10) 0.044(7) -0.005(6) 0.011(7) -0.058(8)
C10E 0.153(14) 0.098(11) 0.089(11) 0.048(8) -0.057(11) -0.034(10)
C11E 0.077(9) 0.103(10) 0.113(11) 0.016(9) -0.024(8) 0.003(7)
C12E 0.090(8) 0.047(6) 0.063(7) 0.007(5) -0.016(6) -0.009(6)
C13E 0.035(6) 0.058(6) 0.060(6) -0.002(5) -0.023(5) -0.013(5)
C14E 0.065(7) 0.082(8) 0.077(7) -0.030(6) -0.030(6) -0.016(6)
C15E 0.043(7) 0.089(9) 0.112(9) -0.014(7) -0.029(7) 0.012(6)
C16E 0.047(7) 0.084(8) 0.089(8) -0.020(6) 0.007(6) 0.014(6)
C71E 0.082(9) 0.117(10) 0.085(8) -0.053(7) -0.003(7) 0.002(8)
C18E 0.062(7) 0.096(8) 0.047(6) -0.021(5) -0.014(5) 0.001(6)
C19E 0.028(5) 0.043(6) 0.096(8) -0.007(5) -0.023(5) -0.001(5)
C20E 0.048(7) 0.075(8) 0.108(9) 0.004(6) -0.014(7) 0.003(6)
C21E 0.072(9) 0.094(10) 0.130(11) 0.007(8) -0.029(8) -0.019(8)
C22E 0.079(10) 0.084(10) 0.193(15) -0.016(9) -0.075(10) -0.009(8)
C23E 0.082(10) 0.074(9) 0.173(12) 0.012(8) -0.079(9) -0.009(8)
C24E 0.067(8) 0.071(8) 0.099(8) 0.022(6) -0.037(7) -0.010(6)
C1F 0.049(6) 0.071(7) 0.082(8) -0.021(6) -0.010(6) 0.017(6)
C2F 0.241(18) 0.160(13) 0.093(10) -0.012(9) -0.057(11) 0.126(13)
C3F 0.27(2) 0.172(16) 0.084(11) -0.019(10) -0.041(12) 0.101(15)
C4F 0.130(13) 0.148(14) 0.104(11) 0.005(10) -0.029(10) 0.018(11)
C5F 0.074(9) 0.142(12) 0.090(10) 0.049(9) -0.015(8) 0.008(8)
C6F 0.065(8) 0.070(8) 0.101(10) 0.008(6) -0.010(7) 0.004(6)
C7F 0.080(3) 0.080(3) 0.081(3) -0.0013(10) -0.0162(11) -0.0035(10)
C8F 0.103(4) 0.101(4) 0.101(4) -0.0011(10) -0.0204(12) -0.0044(10)
C9F 0.130(4) 0.129(4) 0.129(4) -0.0012(10) -0.0257(13) -0.0060(10)
C10F 0.129(5) 0.129(5) 0.129(5) -0.0004(10) -0.0258(13) -0.0048(10)
C11F 0.174(6) 0.174(6) 0.175(6) -0.0017(10) -0.0345(15) -0.0064(11)
C12F 0.138(5) 0.138(5) 0.140(5) -0.0015(10) -0.0269(14) -0.0055(10)
C13F 0.054(7) 0.055(7) 0.093(8) -0.003(6) -0.028(6) -0.009(6)
C14F 0.074(9) 0.104(10) 0.128(11) 0.036(8) -0.043(8) 0.000(7)
C15F 0.088(10) 0.113(11) 0.143(12) 0.024(9) -0.070(10) -0.004(9)
C16F 0.065(9) 0.090(10) 0.151(13) -0.001(8) -0.025(10) -0.005(8)
C17F 0.048(8) 0.079(9) 0.150(12) 0.001(8) -0.011(8) -0.006(7)
C18F 0.045(7) 0.074(8) 0.123(10) 0.007(7) -0.010(7) -0.001(6)
C19F 0.051(7) 0.050(6) 0.055(6) -0.008(5) -0.008(5) -0.030(5)
C20F 0.058(7) 0.084(8) 0.096(8) -0.008(7) -0.033(7) -0.013(6)
C21F 0.077(9) 0.110(10) 0.088(9) -0.031(7) -0.007(8) -0.034(8)
C22F 0.080(9) 0.063(7) 0.081(9) 0.001(6) 0.017(7) -0.006(7)
C23F 0.056(8) 0.122(10) 0.092(9) -0.012(8) -0.010(7) 0.002(7)
C24F 0.050(7) 0.089(8) 0.061(7) -0.003(5) -0.015(6) -0.013(6)

loop_
_atom_type_symbol
_atom_type_description
_atom_type_scat_dispersion_real
_atom_type_scat_dispersion_imag
_atom_type_scat_source
C C 0.0033 0.0016 'International Tables Vol C Tables 4.2.6.8 and 6.1.1.4'
H H 0.0000 0.0000 'International Tables Vol C Tables 4.2.6.8 and 6.1.1.4'
Co Co 0.3494 0.9721 'International Tables Vol C Tables 4.2.6.8 and 6.1.1.4'
N N 0.0061 0.0033 'International Tables Vol C Tables 4.2.6.8 and 6.1.1.4'
P P 0.1023 0.0942 'International Tables Vol C Tables 4.2.6.8 and 6.1.1.4'
S S 0.1246 0.1234 'International Tables Vol C Tables 4.2.6.8 and 6.1.1.4'

loop_
_geom_angle_atom_site_label_1
_geom_angle_atom_site_label_2
_geom_angle_atom_site_label_3
_geom_angle
_geom_angle_site_symmetry_1
_geom_angle_site_symmetry_3
S1 Co1 S1 180.00(9) 2_575 .
S1 Co1 S2 90.44(9) 2_575 2_575
S1 Co1 S2 89.56(9) . 2_575
S1 Co1 S2 89.56(9) 2_575 .
S1 Co1 S2 90.44(9) . .
S2 Co1 S2 180.0 2_575 .
S3 Co2 S3 180.00(10) 2_665 .
S3 Co2 S4 89.73(11) 2_665 .
S3 Co2 S4 90.27(11) . .
S3 Co2 S4 90.27(11) 2_665 2_665
S3 Co2 S4 89.73(11) . 2_665
S4 Co2 S4 180.0 . 2_665
S7 Co3 S5 88.31(10) . .
S7 Co3 S8 90.85(10) . .
S5 Co3 S8 171.11(13) . .
S7 Co3 S6 174.15(13) . .
S5 Co3 S6 91.33(10) . .
S8 Co3 S6 90.39(11) . .
S9 Co4 S11 87.79(12) . .
S9 Co4 S12 174.07(12) . .
S11 Co4 S12 91.42(11) . .
S9 Co4 S10 90.74(14) . .
S11 Co4 S10 176.35(13) . .
S12 Co4 S10 90.38(12) . .
C19A P1 C13A 109.5(5) . .
C19A P1 C7A 110.9(4) . .
C13A P1 C7A 106.9(4) . .
C19A P1 C1A 107.0(5) . .
C13A P1 C1A 113.8(5) . .
C7A P1 C1A 108.8(5) . .
C7B P2 C1B 107.8(4) . .
C7B P2 C19B 107.9(4) . .
C1B P2 C19B 112.3(5) . .
C7B P2 C13B 113.2(4) . .
C1B P2 C13B 108.8(4) . .
C19B P2 C13B 107.0(4) . .
C13C P3 C1C 110.5(5) . .
C13C P3 C19C 108.0(5) . .
C1C P3 C19C 110.5(4) . .
C13C P3 C7C 110.1(4) . .
C1C P3 C7C 108.5(4) . .
C19C P3 C7C 109.2(5) . .
C19D P4 C7D 108.6(6) . .
C19D P4 C13D 110.6(5) . .
C7D P4 C13D 110.4(4) . .
C19D P4 C1D 111.8(5) . .
C7D P4 C1D 107.8(5) . .
C13D P4 C1D 107.6(5) . .
C1E P5 C7E 109.4(4) . .
C1E P5 C13E 108.7(4) . .
C7E P5 C13E 113.5(4) . .
C1E P5 C19E 108.5(4) . .
C7E P5 C19E 107.6(5) . .
C13E P5 C19E 109.0(4) . .
C7F P6 C13F 106.9(5) . .
C7F P6 C19F 108.3(4) . .
C13F P6 C19F 108.8(4) . .
C7F P6 C1F 112.8(5) . .
C13F P6 C1F 110.2(5) . .
C19F P6 C1F 109.7(4) . .
C1 S1 Co1 106.2(3) . .
C2 S2 Co1 105.1(3) . .
C8 S3 Co2 105.4(5) . .
C9 S4 Co2 104.4(5) . .
C15 S5 Co3 104.5(3) . .
C16 S6 Co3 104.8(3) . .
C22 S7 Co3 105.8(3) . .
C23 S8 Co3 104.8(3) . .
C29 S9 Co4 104.0(3) . .
C30 S10 Co4 106.3(3) . .
C37 S11 Co4 105.1(4) . .
C36 S12 Co4 104.5(4) . .
C6 C1 C2 116.3(8) . .
C6 C1 S1 123.9(8) . .
C2 C1 S1 119.6(7) . .
C3 C2 C1 120.6(8) . .
C3 C2 S2 120.7(8) . .
C1 C2 S2 118.6(7) . .
C2 C3 C4 120.5(9) . .
C5 C4 C3 120.1(9) . .
C4 C5 C6 118.1(10) . .
C5 C6 C1 124.2(9) . .
C5 C6 C7 119.6(9) . .
C1 C6 C7 116.0(9) . .
N1 C7 C6 177.5(14) . .
C9 C8 C13 117.7(12) . .
C9 C8 S3 120.4(12) . .
C13 C8 S3 121.9(12) . .
C8 C9 C10 122.0(12) . .
C8 C9 S4 119.4(12) . .
C10 C9 S4 118.5(12) . .
C11 C10 C9 119.9(14) . .
C10 C11 C12 118.0(17) . .
C13 C12 C11 122.2(16) . .
C12 C13 C8 120.2(14) . .
C12 C13 C14 122.5(16) . .
C8 C13 C14 117.4(14) . .
N2 C14 C13 177.9(17) . .
C16 C15 C20 119.3(8) . .
C16 C15 S5 119.6(7) . .
C20 C15 S5 121.1(8) . .
C15 C16 C17 118.3(9) . .
C15 C16 S6 119.6(7) . .
C17 C16 S6 122.1(8) . .
C18 C17 C16 119.6(10) . .
C19 C18 C17 124.3(11) . .
C18 C19 C20 116.2(10) . .
C19 C20 C15 122.2(9) . .
C19 C20 C21 119.1(10) . .
C15 C20 C21 118.7(10) . .
N3 C21 C20 174.8(15) . .
C23 C22 C27 120.0 . .
C23 C22 S7 118.8(4) . .
C27 C22 S7 121.2(4) . .
C24 C23 C22 120.0 . .
C24 C23 S8 120.3(4) . .
C22 C23 S8 119.7(4) . .
C23 C24 C25 120.0 . .
C24 C25 C26 120.0 . .
C27 C26 C25 120.0 . .
C28 C27 C26 118.4(7) . .
C28 C27 C22 121.6(7) . .
C26 C27 C22 120.0 . .
N4 C28 C27 177.0(12) . .
C30 C29 C34 120.0 . .
C30 C29 S9 121.4(5) . .
C34 C29 S9 118.6(5) . .
C29 C30 C31 120.0 . .
C29 C30 S10 117.2(5) . .
C31 C30 S10 122.8(5) . .
C32 C31 C30 120.0 . .
C33 C32 C31 120.0 . .
C32 C33 C34 120.0 . .
C35 C34 C33 116.3(8) . .
C35 C34 C29 123.4(8) . .
C33 C34 C29 120.0 . .
N5 C35 C34 168.2(13) . .
C41 C36 C37 118.0(9) . .
C41 C36 S12 121.6(8) . .
C37 C36 S12 120.4(8) . .
C38 C37 C36 120.8(10) . .
C38 C37 S11 120.7(9) . .
C36 C37 S11 118.5(9) . .
C37 C38 C39 120.6(11) . .
C38 C39 C40 120.0(11) . .
C39 C40 C41 119.3(10) . .
C36 C41 C40 121.2(10) . .
C36 C41 C42 121.4(10) . .
C40 C41 C42 117.4(10) . .
N6 C42 C41 178.8(12) . .
C2A C1A C6A 119.7(10) . .
C2A C1A P1 121.0(8) . .
C6A C1A P1 119.2(9) . .
C1A C2A C3A 121.4(11) . .
C4A C3A C2A 118.8(13) . .
C3A C4A C5A 120.3(15) . .
C4A C5A C6A 123.0(14) . .
C5A C6A C1A 116.6(11) . .
C8A C7A C12A 118.7(8) . .
C8A C7A P1 120.1(8) . .
C12A C7A P1 121.2(8) . .
C7A C8A C9A 121.0(10) . .
C10A C9A C8A 118.9(11) . .
C11A C10A C9A 121.6(11) . .
C10A C11A C12A 121.4(10) . .
C7A C12A C11A 118.4(10) . .
C18A C13A C14A 117.9(10) . .
C18A C13A P1 123.0(9) . .
C14A C13A P1 119.1(9) . .
C15A C14A C13A 120.0(12) . .
C16A C15A C14A 120.5(14) . .
C15A C16A C17A 121.7(14) . .
C16A C17A C18A 119.5(13) . .
C13A C18A C17A 120.2(11) . .
C20A C19A C24A 116.8(8) . .
C20A C19A P1 122.5(7) . .
C24A C19A P1 120.7(7) . .
C19A C20A C21A 120.4(9) . .
C22A C21A C20A 121.2(9) . .
C23A C22A C21A 119.3(10) . .
C22A C23A C24A 121.3(9) . .
C23A C24A C19A 120.9(8) . .
C6B C1B C2B 118.6(9) . .
C6B C1B P2 118.6(8) . .
C2B C1B P2 122.7(9) . .
C3B C2B C1B 119.2(10) . .
C4B C3B C2B 121.1(12) . .
C5B C4B C3B 119.9(11) . .
C4B C5B C6B 120.3(12) . .
C5B C6B C1B 120.9(10) . .
C12B C7B C8B 118.1(8) . .
C12B C7B P2 122.4(7) . .
C8B C7B P2 119.3(7) . .
C7B C8B C9B 121.9(9) . .
C10B C9B C8B 119.2(10) . .
C9B C10B C11B 120.6(10) . .
C10B C11B C12B 120.1(10) . .
C7B C12B C11B 120.1(9) . .
C14B C13B C18B 119.1(8) . .
C14B C13B P2 122.3(7) . .
C18B C13B P2 118.6(7) . .
C13B C14B C15B 119.0(8) . .
C16B C15B C14B 120.3(10) . .
C15B C16B C17B 121.5(10) . .
C16B C17B C18B 119.3(9) . .
C17B C18B C13B 120.7(9) . .
C24B C19B C20B 116.9(9) . .
C24B C19B P2 122.7(8) . .
C20B C19B P2 120.4(7) . .
C21B C20B C19B 121.3(8) . .
C20B C21B C22B 120.7(9) . .
C23B C22B C21B 118.2(10) . .
C24B C23B C22B 120.9(9) . .
C23B C24B C19B 121.8(9) . .
C6C C1C C2C 119.7(9) . .
C6C C1C P3 120.3(8) . .
C2C C1C P3 120.0(8) . .
C3C C2C C1C 118.3(10) . .
C4C C3C C2C 121.3(12) . .
C3C C4C C5C 120.5(12) . .
C4C C5C C6C 119.5(12) . .
C1C C6C C5C 120.5(11) . .
C12C C7C C8C 120.7(9) . .
C12C C7C P3 120.3(8) . .
C8C C7C P3 118.9(8) . .
C9C C8C C7C 119.4(10) . .
C10C C9C C8C 118.8(12) . .
C9C C10C C11C 123.3(13) . .
C10C C11C C12C 118.7(12) . .
C7C C12C C11C 119.2(11) . .
C18C C13C C14C 116.9(9) . .
C18C C13C P3 120.4(8) . .
C14C C13C P3 122.8(8) . .
C13C C14C C15C 119.8(10) . .
C16C C15C C14C 120.8(11) . .
C15C C16C C17C 120.3(12) . .
C18C C17C C16C 117.9(11) . .
C17C C18C C13C 124.2(10) . .
C20C C19C C24C 118.0(10) . .
C20C C19C P3 120.5(9) . .
C24C C19C P3 121.4(9) . .
C19C C20C C21C 119.7(11) . .
C22C C21C C20C 118.1(14) . .
C23C C22C C21C 125.4(17) . .
C22C C23C C24C 118.0(14) . .
C23C C24C C19C 120.5(11) . .
C6D C1D C2D 119.3(9) . .
C6D C1D P4 120.6(8) . .
C2D C1D P4 120.0(8) . .
C3D C2D C1D 119.6(11) . .
C4D C3D C2D 120.0(11) . .
C5D C4D C3D 120.8(12) . .
C4D C5D C6D 120.7(12) . .
C5D C6D C1D 119.4(10) . .
C8D C7D C12D 118.7(10) . .
C8D C7D P4 121.0(8) . .
C12D C7D P4 120.3(9) . .
C7D C8D C9D 118.0(10) . .
C10D C9D C8D 121.0(12) . .
C9D C10D C11D 122.8(14) . .
C10D C11D C12D 115.1(13) . .
C11D C12D C7D 124.3(13) . .
C18D C13D C14D 120.8(10) . .
C18D C13D P4 115.7(8) . .
C14D C13D P4 123.6(8) . .
C13D C14D C15D 118.0(10) . .
C16D C15D C14D 119.9(11) . .
C17D C16D C15D 121.0(12) . .
C16D C17D C18D 122.2(11) . .
C17D C18D C13D 118.1(10) . .
C20D C19D C24D 118.8(11) . .
C20D C19D P4 122.0(11) . .
C24D C19D P4 119.2(11) . .
C19D C20D C21D 119.9(13) . .
C22D C21D C20D 120.5(15) . .
C23D C22D C21D 116.4(17) . .
C24D C23D C22D 125.3(17) . .
C23D C24D C19D 119.1(14) . .
C6E C1E C2E 116.8(9) . .
C6E C1E P5 121.8(7) . .
C2E C1E P5 121.4(8) . .
C3E C2E C1E 121.3(10) . .
C4E C3E C2E 120.9(11) . .
C3E C4E C5E 119.4(10) . .
C4E C5E C6E 118.5(10) . .
C1E C6E C5E 122.7(9) . .
C12E C7E C8E 117.8(8) . .
C12E C7E P5 120.5(7) . .
C8E C7E P5 121.5(7) . .
C9E C8E C7E 120.5(9) . .
C10E C9E C8E 118.3(10) . .
C11E C10E C9E 124.3(12) . .
C10E C11E C12E 119.3(11) . .
C7E C12E C11E 119.8(9) . .
C18E C13E C14E 118.5(8) . .
C18E C13E P5 122.5(7) . .
C14E C13E P5 119.0(7) . .
C15E C14E C13E 118.2(9) . .
C16E C15E C14E 123.4(9) . .
C15E C16E C71E 118.4(9) . .
C16E C71E C18E 120.8(10) . .
C13E C18E C71E 120.5(9) . .
C24E C19E C20E 118.7(9) . .
C24E C19E P5 123.3(8) . .
C20E C19E P5 117.9(8) . .
C21E C20E C19E 121.1(10) . .
C20E C21E C22E 120.1(12) . .
C23E C22E C21E 119.4(12) . .
C22E C23E C24E 120.8(11) . .
C19E C24E C23E 119.8(10) . .
C6F C1F C2F 116.1(10) . .
C6F C1F P6 124.2(8) . .
C2F C1F P6 119.6(9) . .
C1F C2F C3F 122.1(11) . .
C4F C3F C2F 119.0(14) . .
C3F C4F C5F 121.6(14) . .
C4F C5F C6F 118.5(11) . .
C1F C6F C5F 122.6(10) . .
C8F C7F C12F 117.7(11) . .
C8F C7F P6 123.6(8) . .
C12F C7F P6 118.3(9) . .
C7F C8F C9F 124.2(11) . .
C10F C9F C8F 114.8(12) . .
C11F C10F C9F 126.1(14) . .
C10F C11F C12F 117.9(14) . .
C7F C12F C11F 117.5(13) . .
C14F C13F C18F 118.8(10) . .
C14F C13F P6 120.7(9) . .
C18F C13F P6 120.3(9) . .
C15F C14F C13F 120.4(12) . .
C16F C15F C14F 120.4(13) . .
C15F C16F C17F 121.0(13) . .
C16F C17F C18F 120.0(12) . .
C17F C18F C13F 119.2(11) . .
C24F C19F C20F 119.5(9) . .
C24F C19F P6 119.4(7) . .
C20F C19F P6 121.1(8) . .
C21F C20F C19F 120.0(10) . .
C20F C21F C22F 120.4(11) . .
C21F C22F C23F 120.9(10) . .
C22F C23F C24F 118.5(11) . .
C19F C24F C23F 120.7(10) . .

loop_
_geom_bond_atom_site_label_1
_geom_bond_atom_site_label_2
_geom_bond_distance
_geom_bond_site_symmetry_2
Co1 S1 2.174(2) 2_575
Co1 S1 2.174(2) .
Co1 S2 2.185(2) 2_575
Co1 S2 2.185(2) .
Co2 S3 2.169(3) 2_665
Co2 S3 2.169(3) .
Co2 S4 2.189(3) .
Co2 S4 2.189(3) 2_665
Co3 S7 2.170(3) .
Co3 S5 2.170(3) .
Co3 S8 2.182(3) .
Co3 S6 2.184(3) .
Co4 S9 2.162(3) .
Co4 S11 2.172(3) .
Co4 S12 2.175(3) .
Co4 S10 2.191(4) .
P1 C19A 1.779(8) .
P1 C13A 1.785(10) .
P1 C7A 1.795(8) .
P1 C1A 1.800(10) .
P2 C7B 1.766(8) .
P2 C1B 1.777(8) .
P2 C19B 1.778(9) .
P2 C13B 1.782(8) .
P3 C13C 1.756(10) .
P3 C1C 1.779(8) .
P3 C19C 1.789(9) .
P3 C7C 1.812(9) .
P4 C19D 1.758(11) .
P4 C7D 1.790(10) .
P4 C13D 1.799(10) .
P4 C1D 1.802(9) .
P5 C1E 1.751(9) .
P5 C7E 1.752(8) .
P5 C13E 1.775(8) .
P5 C19E 1.804(9) .
P6 C7F 1.770(10) .
P6 C13F 1.790(10) .
P6 C19F 1.801(8) .
P6 C1F 1.806(10) .
S1 C1 1.726(8) .
S2 C2 1.766(9) .
S3 C8 1.740(12) .
S4 C9 1.767(11) .
S5 C15 1.753(8) .
S6 C16 1.733(10) .
S7 C22 1.746(5) .
S8 C23 1.751(5) .
S9 C29 1.763(6) .
S10 C30 1.724(6) .
S11 C37 1.744(10) .
S12 C36 1.736(9) .
N1 C7 1.140(11) .
N2 C14 1.132(15) .
N3 C21 1.095(13) .
N4 C28 1.172(11) .
N5 C35 1.248(13) .
N6 C42 1.133(11) .
C1 C6 1.391(10) .
C1 C2 1.395(11) .
C2 C3 1.378(11) .
C3 C4 1.397(12) .
C4 C5 1.368(12) .
C5 C6 1.372(11) .
C6 C7 1.452(13) .
C8 C9 1.340(12) .
C8 C13 1.416(15) .
C9 C10 1.415(15) .
C10 C11 1.368(16) .
C11 C12 1.381(16) .
C12 C13 1.358(16) .
C13 C14 1.488(17) .
C15 C16 1.393(10) .
C15 C20 1.410(11) .
C16 C17 1.423(11) .
C17 C18 1.367(12) .
C18 C19 1.362(12) .
C19 C20 1.407(12) .
C20 C21 1.495(14) .
C22 C23 1.3900 .
C22 C27 1.3900 .
C23 C24 1.3900 .
C24 C25 1.3900 .
C25 C26 1.3900 .
C26 C27 1.3900 .
C27 C28 1.365(11) .
C29 C30 1.3900 .
C29 C34 1.3900 .
C30 C31 1.3900 .
C31 C32 1.3900 .
C32 C33 1.3900 .
C33 C34 1.3900 .
C34 C35 1.337(11) .
C36 C41 1.391(11) .
C36 C37 1.400(11) .
C37 C38 1.379(13) .
C38 C39 1.379(13) .
C39 C40 1.382(12) .
C40 C41 1.401(13) .
C41 C42 1.463(13) .
C1A C2A 1.366(12) .
C1A C6A 1.390(11) .
C2A C3A 1.383(14) .
C3A C4A 1.338(14) .
C4A C5A 1.347(15) .
C5A C6A 1.380(16) .
C7A C8A 1.369(12) .
C7A C12A 1.393(11) .
C8A C9A 1.404(11) .
C9A C10A 1.342(13) .
C10A C11A 1.327(13) .
C11A C12A 1.401(11) .
C13A C18A 1.362(13) .
C13A C14A 1.404(12) .
C14A C15A 1.376(14) .
C15A C16A 1.305(17) .
C16A C17A 1.360(14) .
C17A C18A 1.390(13) .
C19A C20A 1.373(10) .
C19A C24A 1.406(10) .
C20A C21A 1.380(11) .
C21A C22A 1.367(11) .
C22A C23A 1.327(10) .
C23A C24A 1.370(11) .
C1B C6B 1.386(12) .
C1B C2B 1.390(12) .
C2B C3B 1.371(12) .
C3B C4B 1.370(14) .
C4B C5B 1.350(14) .
C5B C6B 1.364(12) .
C7B C12B 1.369(11) .
C7B C8B 1.373(10) .
C8B C9B 1.381(11) .
C9B C10B 1.353(13) .
C10B C11B 1.359(13) .
C11B C12B 1.400(11) .
C13B C14B 1.380(11) .
C13B C18B 1.403(10) .
C14B C15B 1.389(12) .
C15B C16B 1.356(11) .
C16B C17B 1.362(12) .
C17B C18B 1.362(11) .
C19B C24B 1.377(10) .
C19B C20B 1.398(11) .
C20B C21B 1.346(12) .
C21B C22B 1.390(11) .
C22B C23B 1.369(11) .
C23B C24B 1.352(12) .
C1C C6C 1.368(13) .
C1C C2C 1.391(12) .
C2C C3C 1.379(12) .
C3C C4C 1.346(15) .
C4C C5C 1.360(15) .
C5C C6C 1.374(12) .
C7C C12C 1.367(11) .
C7C C8C 1.393(11) .
C8C C9C 1.391(12) .
C9C C10C 1.350(14) .
C10C C11C 1.353(14) .
C11C C12C 1.408(13) .
C13C C18C 1.382(12) .
C13C C14C 1.391(10) .
C14C C15C 1.402(14) .
C15C C16C 1.343(13) .
C16C C17C 1.403(13) .
C17C C18C 1.349(14) .
C19C C20C 1.389(12) .
C19C C24C 1.403(12) .
C20C C21C 1.401(14) .
C21C C22C 1.346(17) .
C22C C23C 1.301(16) .
C23C C24C 1.401(13) .
C1D C6D 1.380(11) .
C1D C2D 1.393(11) .
C2D C3D 1.362(11) .
C3D C4D 1.357(13) .
C4D C5D 1.352(14) .
C5D C6D 1.357(12) .
C7D C8D 1.363(12) .
C7D C12D 1.380(11) .
C8D C9D 1.407(13) .
C9D C10D 1.343(14) .
C10D C11D 1.371(16) .
C11D C12D 1.378(15) .
C13D C18D 1.402(12) .
C13D C14D 1.405(11) .
C14D C15D 1.412(13) .
C15D C16D 1.365(13) .
C16D C17D 1.348(12) .
C17D C18D 1.373(13) .
C19D C20D 1.366(14) .
C19D C24D 1.408(15) .
C20D C21D 1.439(14) .
C21D C22D 1.385(18) .
C22D C23D 1.360(18) .
C23D C24D 1.349(15) .
C1E C6E 1.363(11) .
C1E C2E 1.381(10) .
C2E C3E 1.367(12) .
C3E C4E 1.362(13) .
C4E C5E 1.376(12) .
C5E C6E 1.393(12) .
C7E C12E 1.392(11) .
C7E C8E 1.409(10) .
C8E C9E 1.390(11) .
C9E C10E 1.343(14) .
C10E C11E 1.317(13) .
C11E C12E 1.403(12) .
C13E C18E 1.373(11) .
C13E C14E 1.411(11) .
C14E C15E 1.374(11) .
C15E C16E 1.343(13) .
C16E C71E 1.369(13) .
C71E C18E 1.385(10) .
C19E C24E 1.352(10) .
C19E C20E 1.386(11) .
C20E C21E 1.356(13) .
C21E C22E 1.368(13) .
C22E C23E 1.348(14) .
C23E C24E 1.394(13) .
C1F C6F 1.327(11) .
C1F C2F 1.379(12) .
C2F C3F 1.403(14) .
C3F C4F 1.306(14) .
C4F C5F 1.351(13) .
C5F C6F 1.410(12) .
C7F C8F 1.357(11) .
C7F C12F 1.419(13) .
C8F C9F 1.420(14) .
C9F C10F 1.337(13) .
C10F C11F 1.332(15) .
C11F C12F 1.466(16) .
C13F C14F 1.382(12) .
C13F C18F 1.414(12) .
C14F C15F 1.364(15) .
C15F C16F 1.360(14) .
C16F C17F 1.363(14) .
C17F C18F 1.380(14) .
C19F C24F 1.373(11) .
C19F C20F 1.381(12) .
C20F C21F 1.358(12) .
C21F C22F 1.365(14) .
C22F C23F 1.374(14) .
C23F C24F 1.383(11) .
